data_1527014
loop_
_publ_author_name
'Yang, Y.-T.'
'Ibers, J.A.'

_publ_section_title
;
 Accidental silicon-containing compounds: crystal structures of La3 Al0.44
 Si0.93 S7, Ba Sm4 (Si O4)3 Se, and monoclinic and orthorhombic Ln2 (Si
 O4) Te (Ln = Nd and Sm)
;
_journal_name_full 'Journal of Solid State Chemistry'
_journal_page_first 433
_journal_page_last 440
_journal_volume 155
_journal_year 2000
_chemical_formula_sum 'Nd2 O4 Si Te'
_chemical_name_systematic 'Nd2 (Si O4) Te'
_space_group_IT_number 57
_symmetry_space_group_name_Hall '-P 2c 2b'
_symmetry_space_group_name_H-M 'P b c m'
_cell_angle_alpha 90
_cell_angle_beta 90
_cell_angle_gamma 90
_cell_formula_units_Z 4
_cell_length_a 6.279
_cell_length_b 7.189
_cell_length_c 11.168
_cell_volume 504.121
_citation_journal_id_ASTM JSSCBI
_cod_data_source_file Yang_JSSCBI_2000_71.cif
_cod_data_source_block Nd2O4Si1Te1
_cod_original_cell_volume 504.1205
_cod_original_formula_sum 'Nd2 O4 Si1 Te1'
_cod_database_code 1527014

loop_
_symmetry_equiv_pos_as_xyz
x,y,z
-x,-y,z+1/2
x,-y+1/2,-z
-x,y+1/2,-z+1/2
-x,-y,-z
x,y,-z-1/2
-x,y-1/2,z
x,-y-1/2,z-1/2

loop_
_atom_site_label
_atom_site_type_symbol
_atom_site_fract_x
_atom_site_fract_y
_atom_site_fract_z
_atom_site_occupancy
_atom_site_U_iso_or_equiv
Nd1 Nd+3 0.11273 0.03793 0.25 1 0.0
O2 O-2 0.2684 0.0763 0.0348 1 0.0
O1 O-2 0.0497 0.7684 0.1154 1 0.0
Si1 Si+4 0.1128 0.25 0 1 0.0
Nd2 Nd+3 0.61056 0.25 0 1 0.0
Te1 Te-2 0.4025 0.42169 0.25 1 0.0
